data_1554182
loop_
_publ_author_name
'Ambrose, Kenson'
'Murphy, Jennifer N.'
'Kozak, Christopher M.'

_publ_section_title
;
 Chromium Amino-bis(phenolate) Complexes as Catalysts for Ring-Opening
 Polymerization of Cyclohexene Oxide
;
_journal_issue 19
_journal_name_full Macromolecules
_journal_page_first 7403
_journal_paper_doi 10.1021/acs.macromol.9b01381
_journal_volume 52
_journal_year 2019
_chemical_formula_moiety 'C35 H55 Cl2 Cr N2 O2, C H2 Cl2'
_chemical_formula_sum 'C36 H57 Cl4 Cr N2 O2'
_chemical_formula_weight 743.63
_space_group_crystal_system monoclinic
_space_group_IT_number 14
_space_group_name_Hall '-P 2yn'
_space_group_name_H-M_alt 'P 1 21/n 1'
_atom_sites_solution_hydrogens mixed
_atom_sites_solution_primary dual
_audit_creation_date 2018-11-26
_audit_creation_method
;
Olex2 1.2
(compiled 2018.05.29 svn.r3508 for OlexSys, GUI svn.r5506)
;
_cell_angle_alpha 90
_cell_angle_beta 105.725(2)
_cell_angle_gamma 90
_cell_formula_units_Z 4
_cell_length_a 18.5813(4)
_cell_length_b 10.9133(2)
_cell_length_c 20.9170(4)
_cell_measurement_reflns_used 14774
_cell_measurement_temperature 200
_cell_measurement_theta_max 29.5920
_cell_measurement_theta_min 1.8060
_cell_volume 4082.87(15)
_computing_cell_refinement 'CrysAlisPro 1.171.38.43 (Rigaku OD, 2015)'
_computing_data_collection 'CrysAlisPro 1.171.38.43 (Rigaku OD, 2015)'
_computing_data_reduction 'CrysAlisPro 1.171.38.43 (Rigaku OD, 2015)'
_computing_molecular_graphics 'Olex2 (Dolomanov et al., 2009)'
_computing_publication_material 'Olex2 (Dolomanov et al., 2009)'
_computing_structure_refinement 'ShelXL (Sheldrick, 2015)'
_computing_structure_solution 'ShelXT (Sheldrick, 2015)'
_diffrn_ambient_temperature 200
_diffrn_detector 'CCD plate'
_diffrn_measured_fraction_theta_full 0.999
_diffrn_measured_fraction_theta_max 0.999
_diffrn_measurement_details
;
List of Runs (angles in degrees, time in seconds):

  # Type    Start    End  Width  t~exp~   \w     \q     \k     \f   Frames
--------------------------------------------------------------------------
  1  \w    -70.00 110.00   0.50   10.00    --   20.00  54.00   0.00  360
  2  \w    -70.00 110.00   0.50   10.00    --   20.00  54.00  90.00  360
  3  \w    -70.00 110.00   0.50   10.00    --   20.00  54.00 180.00  360
  4  \w    -70.00 110.00   0.50   10.00    --   20.00  54.00 270.00  360
;
_diffrn_measurement_device 'abstract diffractometer'
_diffrn_measurement_device_type 'dtrek-CrysAlisPro-abstract goniometer imported rigaku-d*trek images'
_diffrn_measurement_method '\w scans'
_diffrn_orient_matrix_type 'CrysAlisPro convention (1999,Acta A55,543-557)'
_diffrn_orient_matrix_UB_11 0.0113439000
_diffrn_orient_matrix_UB_12 -0.0245423000
_diffrn_orient_matrix_UB_13 -0.0271491000
_diffrn_orient_matrix_UB_21 0.0377453000
_diffrn_orient_matrix_UB_22 0.0140438000
_diffrn_orient_matrix_UB_23 0.0164310000
_diffrn_orient_matrix_UB_31 0.0043266000
_diffrn_orient_matrix_UB_32 -0.0584988000
_diffrn_orient_matrix_UB_33 0.0153338000
_diffrn_radiation_monochromator graphite
_diffrn_radiation_probe x-ray
_diffrn_radiation_type MoK\a
_diffrn_radiation_wavelength 0.71073
_diffrn_reflns_av_R_equivalents 0.0585
_diffrn_reflns_av_unetI/netI 0.0319
_diffrn_reflns_Laue_measured_fraction_full 0.999
_diffrn_reflns_Laue_measured_fraction_max 0.999
_diffrn_reflns_limit_h_max 22
_diffrn_reflns_limit_h_min -22
_diffrn_reflns_limit_k_max 13
_diffrn_reflns_limit_k_min -13
_diffrn_reflns_limit_l_max 25
_diffrn_reflns_limit_l_min -25
_diffrn_reflns_number 52554
_diffrn_reflns_point_group_measured_fraction_full 0.999
_diffrn_reflns_point_group_measured_fraction_max 0.999
_diffrn_reflns_theta_full 25.242
_diffrn_reflns_theta_max 25.682
_diffrn_reflns_theta_min 2.276
_diffrn_source 'fine-focus sealed X-ray tube'
_diffrn_source_type 'Enhance (Mo) X-ray Source'
_exptl_absorpt_coefficient_mu 0.573
_exptl_absorpt_correction_T_max 1.00000
_exptl_absorpt_correction_T_min 0.90407
_exptl_absorpt_correction_type multi-scan
_exptl_absorpt_process_details
;
CrysAlisPro 1.171.38.43 (Rigaku Oxford Diffraction, 2015)
Empirical absorption correction using spherical harmonics,
 implemented in SCALE3 ABSPACK scaling algorithm.
;
_exptl_crystal_colour 'greenish pink'
_exptl_crystal_colour_modifier greenish
_exptl_crystal_colour_primary pink
_exptl_crystal_density_diffrn 1.210
_exptl_crystal_description hexagonal
_exptl_crystal_F_000 1580
_exptl_crystal_size_max 0.4
_exptl_crystal_size_mid 0.25
_exptl_crystal_size_min 0.2
_refine_diff_density_max 0.745
_refine_diff_density_min -0.420
_refine_diff_density_rms 0.072
_refine_ls_extinction_method none
_refine_ls_goodness_of_fit_ref 1.076
_refine_ls_hydrogen_treatment mixed
_refine_ls_matrix_type full
_refine_ls_number_parameters 435
_refine_ls_number_reflns 7755
_refine_ls_number_restraints 85
_refine_ls_restrained_S_all 1.077
_refine_ls_R_factor_all 0.0672
_refine_ls_R_factor_gt 0.0573
_refine_ls_shift/su_max 0.001
_refine_ls_shift/su_mean 0.000
_refine_ls_structure_factor_coef Fsqd
_refine_ls_weighting_details 'w=1/[\s^2^(Fo^2^)+(0.0845P)^2^+3.4163P] where P=(Fo^2^+2Fc^2^)/3'
_refine_ls_weighting_scheme calc
_refine_ls_wR_factor_gt 0.1500
_refine_ls_wR_factor_ref 0.1618
_reflns_Friedel_coverage 0.000
_reflns_number_gt 6470
_reflns_number_total 7755
_reflns_threshold_expression 'I > 2\s(I)'
_cod_data_source_file ma9b01381_si_002.cif
_cod_data_source_block mun1133_Compd1
_cod_original_cell_volume 4082.87(14)
_cod_database_code 1554182
_shelx_shelxl_version_number 2017/1
_chemical_oxdiff_formula CrC37H57Cl6O2N2
_shelx_space_group_comment
;
The symmetry employed for this shelxl refinement is uniquely defined
by the following loop, which should always be used as a source of
symmetry information in preference to the above space-group names.
They are only intended as comments.
;
_shelx_estimated_absorpt_t_max 0.894
_shelx_estimated_absorpt_t_min 0.803
_reflns_odcompleteness_completeness 94.15
_reflns_odcompleteness_iscentric 1
_reflns_odcompleteness_theta 29.49
_olex2_refinement_description
;
1. Fixed Uiso
 At 1.2 times of:
  All C(H) groups, All C(H,H) groups
 At 1.5 times of:
  All C(H,H,H) groups, All O(H) groups
2. Restrained distances
 O2-H2
 0.87 with sigma of 0.01
 C18-H2
 1.887956 with sigma of 0.02
 Cr1-H2
 2.764089 with sigma of 0.02
 Cl4-C36 \\sim C36-Cl5
 with sigma of 0.02
 C28-C29 \\sim C28-C30 \\sim C29-C30 \\sim C28A-C29A \\sim C28A-C30A \\sim
C29A-C30A
 with sigma of 0.04
 C27-C21 \\sim C27-C28 \\sim C27-C29 \\sim C27-C30 \\sim C27-C28A \\sim
C27-C29A \\sim C27-C30A
 with sigma of 0.02
 C9-C10 \\sim C9-C11 \\sim C10-C11 \\sim C10A-C11A \\sim C10A-C9A \\sim C11A-C9A
 with sigma of 0.04
 C8-C4 \\sim C8-C9 \\sim C8-C10 \\sim C8-C11 \\sim C8-C10A \\sim C8-C11A \\sim
C8-C9A
 with sigma of 0.02
3. Uiso/Uaniso restraints and constraints
Uanis(C29) = Uanis(C30A)
Uanis(C30A) = Uanis(C29)
Uanis(C29A) = Uanis(C28)
Uanis(C30) = Uanis(C28A)
Uanis(C11A) = Uanis(C10)
Uanis(C11) = Uanis(C9A)
Uanis(C9) = Uanis(C10A)
4. Rigid body (RIGU) restrains
 Cl4, C36, Cl5, C36
 with sigma for 1-2 distances of 0.002 and sigma for 1-3 distances of 0.002
5. Others
 Sof(C28A)=Sof(H28D)=Sof(H28E)=Sof(H28F)=Sof(C29A)=Sof(H29D)=Sof(H29E)=
 Sof(H29F)=Sof(C30A)=Sof(H30D)=Sof(H30E)=Sof(H30F)=1-FVAR(1)
 Sof(C28)=Sof(H28A)=Sof(H28B)=Sof(H28C)=Sof(C29)=Sof(H29A)=Sof(H29B)=Sof(H29C)=
 Sof(C30)=Sof(H30A)=Sof(H30B)=Sof(H30C)=FVAR(1)
 Sof(C10A)=Sof(H10D)=Sof(H10E)=Sof(H10F)=Sof(C11A)=Sof(H11D)=Sof(H11E)=
 Sof(H11F)=Sof(C9A)=Sof(H9AA)=Sof(H9AB)=Sof(H9AC)=1-FVAR(2)
 Sof(C9)=Sof(H9A)=Sof(H9B)=Sof(H9C)=Sof(C10)=Sof(H10A)=Sof(H10B)=Sof(H10C)=
 Sof(C11)=Sof(H11A)=Sof(H11B)=Sof(H11C)=FVAR(2)
6.a Secondary CH2 refined with riding coordinates:
 C1(H1A,H1B), C16(H16A,H16B), C31(H31A,H31B), C32(H32A,H32B), C33(H33A,H33B),
 C34(H34A,H34B), C35(H35A,H35B), C36(H36A,H36B)
6.b Me refined with riding coordinates:
 C9(H9A,H9B,H9C), C10(H10A,H10B,H10C), C11(H11A,H11B,H11C), C28(H28A,H28B,
 H28C), C29(H29A,H29B,H29C), C30(H30A,H30B,H30C), C28A(H28D,H28E,H28F),
 C29A(H29D,H29E,H29F), C30A(H30D,H30E,H30F), C10A(H10D,H10E,H10F), C11A(H11D,
 H11E,H11F), C9A(H9AA,H9AB,H9AC)
6.c Aromatic/amide H refined with riding coordinates:
 C3(H3), C5(H5), C20(H20), C22(H22)
6.d Idealised Me refined as rotating group:
 C13(H13A,H13B,H13C), C14(H14A,H14B,H14C), C15(H15A,H15B,H15C), C24(H24A,H24B,
 H24C), C25(H25A,H25B,H25C), C26(H26A,H26B,H26C)
;
_olex2_submission_special_instructions 'No special instructions were received'
_oxdiff_exptl_absorpt_empirical_details
;
Empirical correction (ABSPACK) includes:
- Absorption correction using spherical harmonics
- Frame scaling
- Detector area scaling
;
_oxdiff_exptl_absorpt_empirical_full_max 1.174
_oxdiff_exptl_absorpt_empirical_full_min 0.919

loop_
_space_group_symop_operation_xyz
'x, y, z'
'-x+1/2, y+1/2, -z+1/2'
'-x, -y, -z'
'x-1/2, -y-1/2, z-1/2'

loop_
_atom_site_label
_atom_site_type_symbol
_atom_site_fract_x
_atom_site_fract_y
_atom_site_fract_z
_atom_site_U_iso_or_equiv
_atom_site_adp_type
_atom_site_occupancy
_atom_site_site_symmetry_order
_atom_site_calc_flag
_atom_site_refinement_flags_posn
_atom_site_refinement_flags_adp
_atom_site_refinement_flags_occupancy
_atom_site_disorder_assembly
_atom_site_disorder_group
Cr1 Cr 0.38582(2) 0.47055(4) 0.35806(2) 0.02619(14) Uani 1 1 d D . . . .
Cl1 Cl 0.39877(4) 0.52684(6) 0.47089(3) 0.03158(17) Uani 1 1 d . . . . .
Cl2 Cl 0.38403(4) 0.37944(6) 0.25739(3) 0.03637(18) Uani 1 1 d . . . . .
O1 O 0.32242(9) 0.34237(16) 0.37145(8) 0.0288(4) Uani 1 1 d . . . . .
O2 O 0.48996(9) 0.38712(16) 0.39741(8) 0.0290(4) Uani 1 1 d D . . . .
H2 H 0.5174(9) 0.403(3) 0.4381(6) 0.043 Uiso 1 1 d DR . . . .
N1 N 0.30086(12) 0.5877(2) 0.31028(10) 0.0323(5) Uani 1 1 d . . . . .
N2 N 0.44294(12) 0.63380(19) 0.34134(10) 0.0312(5) Uani 1 1 d . . . . .
C1 C 0.23081(15) 0.5157(3) 0.28474(13) 0.0345(6) Uani 1 1 d . . . . .
H1A H 0.238416 0.456892 0.251143 0.041 Uiso 1 1 calc R . . . .
H1B H 0.190385 0.572505 0.262022 0.041 Uiso 1 1 calc R . . . .
C2 C 0.20540(15) 0.4460(2) 0.33668(13) 0.0324(6) Uani 1 1 d . . . . .
C3 C 0.13218(15) 0.4603(3) 0.34079(14) 0.0384(7) Uani 1 1 d . . . . .
H3 H 0.101988 0.522841 0.315308 0.046 Uiso 1 1 calc R . . . .
C4 C 0.10210(15) 0.3865(3) 0.38069(14) 0.0396(7) Uani 1 1 d D . . . .
C5 C 0.14917(16) 0.2968(3) 0.41775(14) 0.0382(6) Uani 1 1 d . . . . .
H5 H 0.129285 0.244336 0.444971 0.046 Uiso 1 1 calc R . . . .
C6 C 0.22351(15) 0.2793(2) 0.41731(12) 0.0321(6) Uani 1 1 d . . . . .
C7 C 0.25229(14) 0.3567(2) 0.37612(12) 0.0303(6) Uani 1 1 d . . . . .
C8 C 0.02046(17) 0.4000(3) 0.38202(17) 0.0535(8) Uani 1 1 d D . . . .
C9 C -0.0029(3) 0.5343(4) 0.3774(3) 0.0877(18) Uani 0.946(7) 1 d D . P A 1
H9A H 0.005430 0.570426 0.337119 0.132 Uiso 0.946(7) 1 calc R . P A 1
H9B H -0.055980 0.540307 0.375713 0.132 Uiso 0.946(7) 1 calc R . P A 1
H9C H 0.026936 0.578420 0.416445 0.132 Uiso 0.946(7) 1 calc R . P A 1
C10 C 0.0070(3) 0.3472(6) 0.4444(3) 0.0915(19) Uani 0.946(7) 1 d D . P A 1
H10A H 0.021647 0.260714 0.448392 0.137 Uiso 0.946(7) 1 calc R . P A 1
H10B H 0.036743 0.392424 0.483086 0.137 Uiso 0.946(7) 1 calc R . P A 1
H10C H -0.046172 0.354311 0.442354 0.137 Uiso 0.946(7) 1 calc R . P A 1
C11 C -0.0288(2) 0.3345(7) 0.3213(3) 0.115(3) Uani 0.946(7) 1 d D . P A 1
H11A H -0.019834 0.369096 0.280870 0.173 Uiso 0.946(7) 1 calc R . P A 1
H11B H -0.016704 0.246910 0.323842 0.173 Uiso 0.946(7) 1 calc R . P A 1
H11C H -0.081506 0.345451 0.320063 0.173 Uiso 0.946(7) 1 calc R . P A 1
C12 C 0.27129(16) 0.1784(3) 0.45973(13) 0.0369(6) Uani 1 1 d . . . . .
C13 C 0.2287(2) 0.1070(4) 0.50129(19) 0.0597(9) Uani 1 1 d . . . . .
H13A H 0.213835 0.163226 0.531956 0.090 Uiso 1 1 calc GR . . . .
H13B H 0.261121 0.042916 0.526651 0.090 Uiso 1 1 calc GR . . . .
H13C H 0.184066 0.069454 0.471761 0.090 Uiso 1 1 calc GR . . . .
C14 C 0.34076(18) 0.2336(3) 0.50856(15) 0.0469(7) Uani 1 1 d . . . . .
H14A H 0.371870 0.273857 0.483689 0.070 Uiso 1 1 calc GR . . . .
H14B H 0.369529 0.168403 0.536252 0.070 Uiso 1 1 calc GR . . . .
H14C H 0.325201 0.293926 0.536886 0.070 Uiso 1 1 calc GR . . . .
C15 C 0.29558(19) 0.0853(3) 0.41504(16) 0.0487(8) Uani 1 1 d . . . . .
H15A H 0.251841 0.039394 0.389552 0.073 Uiso 1 1 calc GR . . . .
H15B H 0.331915 0.028405 0.442484 0.073 Uiso 1 1 calc GR . . . .
H15C H 0.318539 0.128329 0.384449 0.073 Uiso 1 1 calc GR . . . .
C16 C 0.52572(15) 0.6183(2) 0.35599(14) 0.0340(6) Uani 1 1 d . . . . .
H16A H 0.547199 0.622681 0.404721 0.041 Uiso 1 1 calc R . . . .
H16B H 0.545860 0.688499 0.336338 0.041 Uiso 1 1 calc R . . . .
C17 C 0.55306(15) 0.5023(3) 0.33166(13) 0.0345(6) Uani 1 1 d . . . . .
C18 C 0.54028(14) 0.3892(2) 0.35707(12) 0.0315(6) Uani 1 1 d D . . . .
C19 C 0.56986(15) 0.2805(2) 0.34070(13) 0.0322(6) Uani 1 1 d . . . . .
C20 C 0.61221(17) 0.2915(3) 0.29512(15) 0.0427(7) Uani 1 1 d . . . . .
H20 H 0.633840 0.219290 0.282979 0.051 Uiso 1 1 calc R . . . .
C21 C 0.62467(16) 0.4010(3) 0.26653(15) 0.0430(7) Uani 1 1 d D . . . .
C22 C 0.59506(16) 0.5071(3) 0.28599(15) 0.0410(7) Uani 1 1 d . . . . .
H22 H 0.603644 0.583729 0.267846 0.049 Uiso 1 1 calc R . . . .
C23 C 0.55681(16) 0.1549(3) 0.36902(14) 0.0377(6) Uani 1 1 d . . . . .
C24 C 0.47441(18) 0.1187(3) 0.34346(19) 0.0534(8) Uani 1 1 d . . . . .
H24A H 0.443329 0.180138 0.357418 0.080 Uiso 1 1 calc GR . . . .
H24B H 0.466656 0.038591 0.361739 0.080 Uiso 1 1 calc GR . . . .
H24C H 0.460504 0.114023 0.294859 0.080 Uiso 1 1 calc GR . . . .
C25 C 0.5800(2) 0.1570(3) 0.44548(15) 0.0546(9) Uani 1 1 d . . . . .
H25A H 0.632195 0.183719 0.461542 0.082 Uiso 1 1 calc GR . . . .
H25B H 0.574865 0.074680 0.462363 0.082 Uiso 1 1 calc GR . . . .
H25C H 0.547835 0.214092 0.461203 0.082 Uiso 1 1 calc GR . . . .
C26 C 0.6037(2) 0.0545(3) 0.34829(18) 0.0548(9) Uani 1 1 d . . . . .
H26A H 0.590797 0.049670 0.299715 0.082 Uiso 1 1 calc GR . . . .
H26B H 0.593260 -0.024467 0.366285 0.082 Uiso 1 1 calc GR . . . .
H26C H 0.656894 0.073959 0.365615 0.082 Uiso 1 1 calc GR . . . .
C27 C 0.6695(2) 0.4030(3) 0.21481(19) 0.0624(10) Uani 1 1 d D . . . .
C31 C 0.32290(16) 0.6425(3) 0.25244(13) 0.0381(6) Uani 1 1 d . . . . .
H31A H 0.296266 0.721158 0.239923 0.046 Uiso 1 1 calc R . . . .
H31B H 0.307841 0.586500 0.213873 0.046 Uiso 1 1 calc R . . . .
C32 C 0.40788(16) 0.6648(3) 0.26955(13) 0.0371(6) Uani 1 1 d . . . . .
H32A H 0.430045 0.613113 0.240901 0.044 Uiso 1 1 calc R . . . .
H32B H 0.417798 0.751652 0.261330 0.044 Uiso 1 1 calc R . . . .
C33 C 0.43138(16) 0.7413(2) 0.38233(14) 0.0362(6) Uani 1 1 d . . . . .
H33A H 0.463228 0.809933 0.375288 0.043 Uiso 1 1 calc R . . . .
H33B H 0.448025 0.718429 0.429870 0.043 Uiso 1 1 calc R . . . .
C34 C 0.35028(17) 0.7853(3) 0.36615(16) 0.0449(7) Uani 1 1 d . . . . .
H34A H 0.345374 0.838555 0.403072 0.054 Uiso 1 1 calc R . . . .
H34B H 0.340816 0.837269 0.325923 0.054 Uiso 1 1 calc R . . . .
C35 C 0.28893(16) 0.6897(3) 0.35451(14) 0.0391(6) Uani 1 1 d . . . . .
H35A H 0.287000 0.655038 0.397759 0.047 Uiso 1 1 calc R . . . .
H35B H 0.240208 0.729350 0.334045 0.047 Uiso 1 1 calc R . . . .
Cl4 Cl 0.21101(13) 0.7027(2) 0.52717(17) 0.1890(11) Uani 1 1 d D U . . .
Cl5 Cl 0.20348(9) 0.45933(19) 0.58235(9) 0.1235(6) Uani 1 1 d D U . . .
C36 C 0.2391(4) 0.5523(5) 0.5325(4) 0.123(2) Uani 1 1 d D U . . .
H36A H 0.225244 0.517277 0.487118 0.148 Uiso 1 1 calc R . . . .
H36B H 0.294308 0.550308 0.548811 0.148 Uiso 1 1 calc R . . . .
C28 C 0.6667(4) 0.5248(5) 0.1798(4) 0.087(2) Uani 0.855(9) 1 d D . P B 1
H28A H 0.684391 0.589608 0.212719 0.131 Uiso 0.855(9) 1 calc R . P B 1
H28B H 0.698737 0.521461 0.149547 0.131 Uiso 0.855(9) 1 calc R . P B 1
H28C H 0.615121 0.542233 0.154397 0.131 Uiso 0.855(9) 1 calc R . P B 1
C29 C 0.6420(6) 0.3028(8) 0.1636(3) 0.131(4) Uani 0.855(9) 1 d D . P B 1
H29A H 0.643710 0.223753 0.186179 0.197 Uiso 0.855(9) 1 calc R . P B 1
H29B H 0.590434 0.320450 0.138238 0.197 Uiso 0.855(9) 1 calc R . P B 1
H29C H 0.674050 0.299677 0.133388 0.197 Uiso 0.855(9) 1 calc R . P B 1
C30 C 0.7524(3) 0.3757(9) 0.2506(4) 0.111(3) Uani 0.855(9) 1 d D . P B 1
H30A H 0.755991 0.296965 0.273873 0.166 Uiso 0.855(9) 1 calc R . P B 1
H30B H 0.781406 0.371886 0.217917 0.166 Uiso 0.855(9) 1 calc R . P B 1
H30C H 0.772317 0.440824 0.282807 0.166 Uiso 0.855(9) 1 calc R . P B 1
C28A C 0.6068(12) 0.387(5) 0.1507(11) 0.111(3) Uani 0.145(9) 1 d D . P B 2
H28D H 0.569850 0.452295 0.147260 0.166 Uiso 0.145(9) 1 calc R . P B 2
H28E H 0.627824 0.390853 0.112551 0.166 Uiso 0.145(9) 1 calc R . P B 2
H28F H 0.582720 0.307191 0.151298 0.166 Uiso 0.145(9) 1 calc R . P B 2
C29A C 0.7270(18) 0.306(3) 0.2226(18) 0.087(2) Uani 0.145(9) 1 d D . P B 2
H29D H 0.703582 0.225767 0.221809 0.131 Uiso 0.145(9) 1 calc R . P B 2
H29E H 0.750654 0.311982 0.186130 0.131 Uiso 0.145(9) 1 calc R . P B 2
H29F H 0.764955 0.317476 0.265044 0.131 Uiso 0.145(9) 1 calc R . P B 2
C30A C 0.701(3) 0.532(2) 0.215(2) 0.131(4) Uani 0.145(9) 1 d D . P B 2
H30D H 0.659908 0.591928 0.210089 0.197 Uiso 0.145(9) 1 calc R . P B 2
H30E H 0.738120 0.546998 0.257753 0.197 Uiso 0.145(9) 1 calc R . P B 2
H30F H 0.723818 0.541504 0.178839 0.197 Uiso 0.145(9) 1 calc R . P B 2
C10A C -0.014(4) 0.271(3) 0.371(5) 0.0877(18) Uani 0.054(7) 1 d D . P A 2
H10D H -0.010378 0.239577 0.328092 0.132 Uiso 0.054(7) 1 calc R . P A 2
H10E H 0.013161 0.216847 0.406613 0.132 Uiso 0.054(7) 1 calc R . P A 2
H10F H -0.066595 0.275456 0.371058 0.132 Uiso 0.054(7) 1 calc R . P A 2
C11A C -0.025(4) 0.481(7) 0.327(3) 0.0915(19) Uani 0.054(7) 1 d D . P A 2
H11D H -0.019886 0.451382 0.283903 0.137 Uiso 0.054(7) 1 calc R . P A 2
H11E H -0.077365 0.479614 0.326817 0.137 Uiso 0.054(7) 1 calc R . P A 2
H11F H -0.005859 0.565539 0.333780 0.137 Uiso 0.054(7) 1 calc R . P A 2
C9A C 0.014(4) 0.445(8) 0.449(2) 0.115(3) Uani 0.054(7) 1 d D . P A 2
H9AA H 0.042965 0.391958 0.483973 0.173 Uiso 0.054(7) 1 calc R . P A 2
H9AB H 0.032559 0.529192 0.456018 0.173 Uiso 0.054(7) 1 calc R . P A 2
H9AC H -0.038948 0.443267 0.449055 0.173 Uiso 0.054(7) 1 calc R . P A 2

loop_
_atom_site_aniso_label
_atom_site_aniso_U_11
_atom_site_aniso_U_22
_atom_site_aniso_U_33
_atom_site_aniso_U_23
_atom_site_aniso_U_13
_atom_site_aniso_U_12
Cr1 0.0280(2) 0.0246(2) 0.0233(2) 0.00034(15) 0.00246(17) 0.00170(15)
Cl1 0.0331(3) 0.0332(3) 0.0260(3) -0.0026(2) 0.0036(2) 0.0028(2)
Cl2 0.0411(4) 0.0388(4) 0.0273(3) -0.0049(3) 0.0060(3) -0.0012(3)
O1 0.0282(9) 0.0270(9) 0.0295(9) -0.0003(7) 0.0050(7) 0.0018(7)
O2 0.0300(9) 0.0320(9) 0.0228(8) 0.0003(7) 0.0035(7) 0.0026(7)
N1 0.0349(12) 0.0302(11) 0.0279(11) 0.0036(9) 0.0018(9) 0.0009(9)
N2 0.0361(12) 0.0276(11) 0.0264(11) 0.0023(8) 0.0023(9) 0.0010(9)
C1 0.0282(13) 0.0379(15) 0.0305(14) 0.0057(11) -0.0039(11) 0.0022(11)
C2 0.0307(13) 0.0324(13) 0.0308(13) -0.0038(11) 0.0028(11) 0.0018(11)
C3 0.0308(14) 0.0394(16) 0.0399(16) -0.0013(12) 0.0006(12) 0.0089(12)
C4 0.0324(14) 0.0457(17) 0.0402(16) -0.0068(13) 0.0086(12) 0.0028(12)
C5 0.0379(15) 0.0419(16) 0.0369(15) -0.0028(12) 0.0133(12) -0.0003(12)
C6 0.0349(14) 0.0321(14) 0.0287(13) -0.0024(10) 0.0076(11) 0.0010(11)
C7 0.0313(13) 0.0295(13) 0.0262(12) -0.0052(10) 0.0009(10) 0.0012(10)
C8 0.0373(17) 0.063(2) 0.062(2) -0.0067(17) 0.0175(15) 0.0085(15)
C9 0.073(3) 0.081(3) 0.127(5) 0.016(3) 0.056(3) 0.036(3)
C10 0.064(3) 0.115(5) 0.116(4) 0.033(3) 0.060(3) 0.029(3)
C11 0.027(2) 0.180(7) 0.132(5) -0.073(5) 0.011(2) -0.004(3)
C12 0.0430(15) 0.0331(14) 0.0329(14) 0.0045(11) 0.0075(12) -0.0015(12)
C13 0.057(2) 0.064(2) 0.060(2) 0.0264(18) 0.0181(17) -0.0011(17)
C14 0.0506(18) 0.0428(17) 0.0390(16) 0.0066(13) -0.0020(13) 0.0015(14)
C15 0.059(2) 0.0347(16) 0.0442(17) 0.0030(13) 0.0003(15) 0.0114(14)
C16 0.0350(14) 0.0305(14) 0.0340(14) 0.0010(11) 0.0049(11) -0.0035(11)
C17 0.0305(14) 0.0382(15) 0.0325(14) -0.0013(11) 0.0044(11) -0.0012(11)
C18 0.0285(13) 0.0391(15) 0.0253(12) -0.0001(11) 0.0043(10) -0.0006(11)
C19 0.0315(13) 0.0345(14) 0.0292(13) 0.0002(11) 0.0059(10) 0.0026(11)
C20 0.0408(16) 0.0443(17) 0.0455(17) -0.0050(13) 0.0161(13) 0.0040(13)
C21 0.0381(15) 0.0533(18) 0.0416(16) -0.0060(14) 0.0177(13) -0.0033(14)
C22 0.0367(15) 0.0448(16) 0.0416(16) 0.0027(13) 0.0110(13) -0.0064(13)
C23 0.0413(15) 0.0336(14) 0.0365(15) 0.0007(12) 0.0074(12) 0.0092(12)
C24 0.0506(19) 0.0345(16) 0.072(2) 0.0037(15) 0.0103(17) -0.0035(14)
C25 0.080(2) 0.0435(18) 0.0388(17) 0.0059(14) 0.0137(16) 0.0099(17)
C26 0.066(2) 0.0406(17) 0.059(2) 0.0007(15) 0.0202(17) 0.0141(16)
C27 0.070(2) 0.064(2) 0.068(2) -0.0052(18) 0.044(2) -0.0088(19)
C31 0.0436(16) 0.0341(14) 0.0293(13) 0.0080(11) -0.0025(12) -0.0011(12)
C32 0.0489(16) 0.0321(14) 0.0274(13) 0.0066(11) 0.0057(12) -0.0063(12)
C33 0.0437(16) 0.0250(13) 0.0357(14) -0.0020(11) 0.0038(12) -0.0032(11)
C34 0.0513(18) 0.0275(14) 0.0488(17) 0.0002(12) 0.0013(14) 0.0097(13)
C35 0.0384(15) 0.0322(14) 0.0414(15) 0.0001(12) 0.0016(12) 0.0133(12)
Cl4 0.1334(17) 0.1195(15) 0.331(4) -0.0420(19) 0.092(2) -0.0063(12)
Cl5 0.1055(11) 0.1692(16) 0.1135(12) -0.0379(11) 0.0601(9) -0.0304(11)
C36 0.109(4) 0.111(4) 0.180(6) -0.039(4) 0.091(5) -0.019(3)
C28 0.127(5) 0.081(4) 0.081(4) 0.010(3) 0.076(4) -0.001(3)
C29 0.215(9) 0.128(6) 0.098(4) -0.061(4) 0.122(6) -0.085(6)
C30 0.073(4) 0.153(7) 0.131(6) 0.007(5) 0.071(4) 0.019(4)
C28A 0.073(4) 0.153(7) 0.131(6) 0.007(5) 0.071(4) 0.019(4)
C29A 0.127(5) 0.081(4) 0.081(4) 0.010(3) 0.076(4) -0.001(3)
C30A 0.215(9) 0.128(6) 0.098(4) -0.061(4) 0.122(6) -0.085(6)
C10A 0.073(3) 0.081(3) 0.127(5) 0.016(3) 0.056(3) 0.036(3)
C11A 0.064(3) 0.115(5) 0.116(4) 0.033(3) 0.060(3) 0.029(3)
C9A 0.027(2) 0.180(7) 0.132(5) -0.073(5) 0.011(2) -0.004(3)

loop_
_atom_type_symbol
_atom_type_description
_atom_type_scat_dispersion_real
_atom_type_scat_dispersion_imag
_atom_type_scat_source
C C 0.0033 0.0016 'International Tables Vol C Tables 4.2.6.8 and 6.1.1.4'
H H 0.0000 0.0000 'International Tables Vol C Tables 4.2.6.8 and 6.1.1.4'
Cl Cl 0.1484 0.1585 'International Tables Vol C Tables 4.2.6.8 and 6.1.1.4'
Cr Cr 0.3209 0.6236 'International Tables Vol C Tables 4.2.6.8 and 6.1.1.4'
N N 0.0061 0.0033 'International Tables Vol C Tables 4.2.6.8 and 6.1.1.4'
O O 0.0106 0.0060 'International Tables Vol C Tables 4.2.6.8 and 6.1.1.4'

loop_
_geom_angle_atom_site_label_1
_geom_angle_atom_site_label_2
_geom_angle_atom_site_label_3
_geom_angle
Cl2 Cr1 Cl1 168.59(3)
O1 Cr1 Cl1 86.79(5)
O1 Cr1 Cl2 87.78(6)
O1 Cr1 O2 99.55(7)
O1 Cr1 N1 95.98(8)
O1 Cr1 N2 171.16(8)
O2 Cr1 Cl1 83.60(5)
O2 Cr1 Cl2 87.41(5)
O2 Cr1 N2 88.85(8)
N1 Cr1 Cl1 100.25(6)
N1 Cr1 Cl2 90.29(6)
N1 Cr1 O2 164.20(8)
N1 Cr1 N2 75.79(8)
N2 Cr1 Cl1 91.47(6)
N2 Cr1 Cl2 95.38(6)
C7 O1 Cr1 125.36(16)
Cr1 O2 H2 121.7(14)
C18 O2 Cr1 116.53(14)
C18 O2 H2 105.5(13)
C1 N1 Cr1 109.01(16)
C1 N1 C31 108.9(2)
C1 N1 C35 110.6(2)
C31 N1 Cr1 107.25(16)
C35 N1 Cr1 112.43(16)
C35 N1 C31 108.6(2)
C16 N2 Cr1 113.48(15)
C16 N2 C32 111.9(2)
C16 N2 C33 105.7(2)
C32 N2 Cr1 104.42(15)
C33 N2 Cr1 113.64(16)
C33 N2 C32 107.7(2)
N1 C1 H1A 108.5
N1 C1 H1B 108.5
N1 C1 C2 115.0(2)
H1A C1 H1B 107.5
C2 C1 H1A 108.5
C2 C1 H1B 108.5
C3 C2 C1 119.4(2)
C3 C2 C7 119.9(3)
C7 C2 C1 120.4(2)
C2 C3 H3 118.9
C4 C3 C2 122.2(3)
C4 C3 H3 118.9
C3 C4 C5 116.6(3)
C3 C4 C8 121.3(3)
C5 C4 C8 122.0(3)
C4 C5 H5 117.9
C6 C5 C4 124.2(3)
C6 C5 H5 117.9
C5 C6 C7 117.5(2)
C5 C6 C12 120.8(2)
C7 C6 C12 121.7(2)
O1 C7 C2 119.7(2)
O1 C7 C6 120.7(2)
C6 C7 C2 119.5(2)
C4 C8 C10A 107(3)
C9 C8 C4 110.9(3)
C9 C8 C11 107.5(4)
C10 C8 C4 112.1(3)
C10 C8 C9 108.1(4)
C10 C8 C11 109.8(4)
C11 C8 C4 108.3(3)
C11A C8 C4 113(3)
C11A C8 C10A 107(2)
C9A C8 C4 112(3)
C9A C8 C10A 108(2)
C9A C8 C11A 110(2)
C8 C9 H9A 109.5
C8 C9 H9B 109.5
C8 C9 H9C 109.5
H9A C9 H9B 109.5
H9A C9 H9C 109.5
H9B C9 H9C 109.5
C8 C10 H10A 109.5
C8 C10 H10B 109.5
C8 C10 H10C 109.5
H10A C10 H10B 109.5
H10A C10 H10C 109.5
H10B C10 H10C 109.5
C8 C11 H11A 109.5
C8 C11 H11B 109.5
C8 C11 H11C 109.5
H11A C11 H11B 109.5
H11A C11 H11C 109.5
H11B C11 H11C 109.5
C13 C12 C6 112.6(2)
C14 C12 C6 110.6(2)
C14 C12 C13 106.9(3)
C15 C12 C6 110.1(2)
C15 C12 C13 107.0(3)
C15 C12 C14 109.5(3)
C12 C13 H13A 109.5
C12 C13 H13B 109.5
C12 C13 H13C 109.5
H13A C13 H13B 109.5
H13A C13 H13C 109.5
H13B C13 H13C 109.5
C12 C14 H14A 109.5
C12 C14 H14B 109.5
C12 C14 H14C 109.5
H14A C14 H14B 109.5
H14A C14 H14C 109.5
H14B C14 H14C 109.5
C12 C15 H15A 109.5
C12 C15 H15B 109.5
C12 C15 H15C 109.5
H15A C15 H15B 109.5
H15A C15 H15C 109.5
H15B C15 H15C 109.5
N2 C16 H16A 108.1
N2 C16 H16B 108.1
N2 C16 C17 116.7(2)
H16A C16 H16B 107.3
C17 C16 H16A 108.1
C17 C16 H16B 108.1
C18 C17 C16 120.7(2)
C22 C17 C16 120.4(3)
C22 C17 C18 118.8(3)
C17 C18 O2 116.8(2)
C19 C18 O2 120.1(2)
C19 C18 C17 123.0(2)
C18 C19 C20 115.4(3)
C18 C19 C23 123.5(2)
C20 C19 C23 121.1(2)
C19 C20 H20 117.9
C21 C20 C19 124.1(3)
C21 C20 H20 117.9
C20 C21 C22 117.8(3)
C20 C21 C27 120.2(3)
C22 C21 C27 122.0(3)
C17 C22 H22 119.6
C21 C22 C17 120.8(3)
C21 C22 H22 119.6
C19 C23 C25 111.0(2)
C24 C23 C19 110.1(2)
C24 C23 C25 109.8(3)
C24 C23 C26 107.9(3)
C26 C23 C19 111.5(2)
C26 C23 C25 106.5(2)
C23 C24 H24A 109.5
C23 C24 H24B 109.5
C23 C24 H24C 109.5
H24A C24 H24B 109.5
H24A C24 H24C 109.5
H24B C24 H24C 109.5
C23 C25 H25A 109.5
C23 C25 H25B 109.5
C23 C25 H25C 109.5
H25A C25 H25B 109.5
H25A C25 H25C 109.5
H25B C25 H25C 109.5
C23 C26 H26A 109.5
C23 C26 H26B 109.5
C23 C26 H26C 109.5
H26A C26 H26B 109.5
H26A C26 H26C 109.5
H26B C26 H26C 109.5
C21 C27 C30 108.4(4)
C28 C27 C21 113.6(3)
C28 C27 C29 109.3(4)
C28 C27 C30 107.6(4)
C29 C27 C21 110.2(3)
C29 C27 C30 107.6(5)
C28A C27 C21 100.8(12)
C29A C27 C21 115.3(12)
C29A C27 C28A 111.8(15)
C29A C27 C30A 113.4(16)
C30A C27 C21 106.5(13)
C30A C27 C28A 108.1(16)
N1 C31 H31A 109.4
N1 C31 H31B 109.4
N1 C31 C32 111.2(2)
H31A C31 H31B 108.0
C32 C31 H31A 109.4
C32 C31 H31B 109.4
N2 C32 C31 109.6(2)
N2 C32 H32A 109.7
N2 C32 H32B 109.7
C31 C32 H32A 109.7
C31 C32 H32B 109.7
H32A C32 H32B 108.2
N2 C33 H33A 108.8
N2 C33 H33B 108.8
N2 C33 C34 113.8(2)
H33A C33 H33B 107.7
C34 C33 H33A 108.8
C34 C33 H33B 108.8
C33 C34 H34A 107.8
C33 C34 H34B 107.8
H34A C34 H34B 107.1
C35 C34 C33 118.2(2)
C35 C34 H34A 107.8
C35 C34 H34B 107.8
N1 C35 C34 112.3(2)
N1 C35 H35A 109.1
N1 C35 H35B 109.1
C34 C35 H35A 109.1
C34 C35 H35B 109.1
H35A C35 H35B 107.9
Cl4 C36 H36A 108.2
Cl4 C36 H36B 108.2
Cl5 C36 Cl4 116.4(3)
Cl5 C36 H36A 108.2
Cl5 C36 H36B 108.2
H36A C36 H36B 107.3
C27 C28 H28A 109.5
C27 C28 H28B 109.5
C27 C28 H28C 109.5
H28A C28 H28B 109.5
H28A C28 H28C 109.5
H28B C28 H28C 109.5
C27 C29 H29A 109.5
C27 C29 H29B 109.5
C27 C29 H29C 109.5
H29A C29 H29B 109.5
H29A C29 H29C 109.5
H29B C29 H29C 109.5
C27 C30 H30A 109.5
C27 C30 H30B 109.5
C27 C30 H30C 109.5
H30A C30 H30B 109.5
H30A C30 H30C 109.5
H30B C30 H30C 109.5
C27 C28A H28D 109.5
C27 C28A H28E 109.5
C27 C28A H28F 109.5
H28D C28A H28E 109.5
H28D C28A H28F 109.5
H28E C28A H28F 109.5
C27 C29A H29D 109.5
C27 C29A H29E 109.5
C27 C29A H29F 109.5
H29D C29A H29E 109.5
H29D C29A H29F 109.5
H29E C29A H29F 109.5
C27 C30A H30D 109.5
C27 C30A H30E 109.5
C27 C30A H30F 109.5
H30D C30A H30E 109.5
H30D C30A H30F 109.5
H30E C30A H30F 109.5
C8 C10A H10D 109.5
C8 C10A H10E 109.5
C8 C10A H10F 109.5
H10D C10A H10E 109.5
H10D C10A H10F 109.5
H10E C10A H10F 109.5
C8 C11A H11D 109.5
C8 C11A H11E 109.5
C8 C11A H11F 109.5
H11D C11A H11E 109.5
H11D C11A H11F 109.5
H11E C11A H11F 109.5
C8 C9A H9AA 109.5
C8 C9A H9AB 109.5
C8 C9A H9AC 109.5
H9AA C9A H9AB 109.5
H9AA C9A H9AC 109.5
H9AB C9A H9AC 109.5

loop_
_geom_bond_atom_site_label_1
_geom_bond_atom_site_label_2
_geom_bond_distance
Cr1 Cl1 2.3870(7)
Cr1 Cl2 2.3208(7)
Cr1 O1 1.8979(18)
Cr1 O2 2.0946(17)
Cr1 N1 2.067(2)
Cr1 N2 2.150(2)
O1 C7 1.342(3)
O2 H2 0.883(9)
O2 C18 1.419(3)
N1 C1 1.490(3)
N1 C31 1.502(3)
N1 C35 1.501(3)
N2 C16 1.494(3)
N2 C32 1.504(3)
N2 C33 1.502(3)
C1 H1A 0.9900
C1 H1B 0.9900
C1 C2 1.504(4)
C2 C3 1.395(4)
C2 C7 1.414(4)
C3 H3 0.9500
C3 C4 1.382(4)
C4 C5 1.399(4)
C4 C8 1.532(4)
C5 H5 0.9500
C5 C6 1.397(4)
C6 C7 1.411(4)
C6 C12 1.537(4)
C8 C9 1.524(5)
C8 C10 1.508(5)
C8 C11 1.528(5)
C8 C10A 1.534(16)
C8 C11A 1.518(15)
C8 C9A 1.515(15)
C9 H9A 0.9800
C9 H9B 0.9800
C9 H9C 0.9800
C10 H10A 0.9800
C10 H10B 0.9800
C10 H10C 0.9800
C11 H11A 0.9800
C11 H11B 0.9800
C11 H11C 0.9800
C12 C13 1.536(4)
C12 C14 1.536(4)
C12 C15 1.529(4)
C13 H13A 0.9800
C13 H13B 0.9800
C13 H13C 0.9800
C14 H14A 0.9800
C14 H14B 0.9800
C14 H14C 0.9800
C15 H15A 0.9800
C15 H15B 0.9800
C15 H15C 0.9800
C16 H16A 0.9900
C16 H16B 0.9900
C16 C17 1.503(4)
C17 C18 1.390(4)
C17 C22 1.389(4)
C18 C19 1.389(4)
C19 C20 1.396(4)
C19 C23 1.538(4)
C20 H20 0.9500
C20 C21 1.384(4)
C21 C22 1.389(4)
C21 C27 1.533(4)
C22 H22 0.9500
C23 C24 1.531(4)
C23 C25 1.540(4)
C23 C26 1.534(4)
C24 H24A 0.9800
C24 H24B 0.9800
C24 H24C 0.9800
C25 H25A 0.9800
C25 H25B 0.9800
C25 H25C 0.9800
C26 H26A 0.9800
C26 H26B 0.9800
C26 H26C 0.9800
C27 C28 1.512(6)
C27 C29 1.518(6)
C27 C30 1.549(7)
C27 C28A 1.528(14)
C27 C29A 1.479(14)
C27 C30A 1.526(14)
C31 H31A 0.9900
C31 H31B 0.9900
C31 C32 1.541(4)
C32 H32A 0.9900
C32 H32B 0.9900
C33 H33A 0.9900
C33 H33B 0.9900
C33 C34 1.530(4)
C34 H34A 0.9900
C34 H34B 0.9900
C34 C35 1.516(4)
C35 H35A 0.9900
C35 H35B 0.9900
Cl4 C36 1.716(6)
Cl5 C36 1.712(6)
C36 H36A 0.9900
C36 H36B 0.9900
C28 H28A 0.9800
C28 H28B 0.9800
C28 H28C 0.9800
C29 H29A 0.9800
C29 H29B 0.9800
C29 H29C 0.9800
C30 H30A 0.9800
C30 H30B 0.9800
C30 H30C 0.9800
C28A H28D 0.9800
C28A H28E 0.9800
C28A H28F 0.9800
C29A H29D 0.9800
C29A H29E 0.9800
C29A H29F 0.9800
C30A H30D 0.9800
C30A H30E 0.9800
C30A H30F 0.9800
C10A H10D 0.9800
C10A H10E 0.9800
C10A H10F 0.9800
C11A H11D 0.9800
C11A H11E 0.9800
C11A H11F 0.9800
C9A H9AA 0.9800
C9A H9AB 0.9800
C9A H9AC 0.9800

loop_
_smtbx_masks_void_nr
_smtbx_masks_void_average_x
_smtbx_masks_void_average_y
_smtbx_masks_void_average_z
_smtbx_masks_void_volume
_smtbx_masks_void_count_electrons
1 0.000 0.000 0.500 179.3 51.1
2 0.500 0.500 0.000 179.3 51.1
